data_7700970
loop_
_publ_author_name
'Wang, Kang'
'Sun, Juan'
'Xi, Lu'
'Lu, Jiao'
'Jing, Pei'
'Li, Licun'

_publ_section_title
;
 Heterometallic Ln-Cu complexes derived from a phenyl pyrimidyl
 substituted nitronyl nitroxide biradical.
;
_journal_issue 38
_journal_name_full 'Dalton transactions (Cambridge, England : 2003)'
_journal_page_first 14383
_journal_page_last 14389
_journal_paper_doi 10.1039/c9dt03081f
_journal_volume 48
_journal_year 2019
_chemical_formula_moiety 'C49 H35 Cu F30 Gd N6 O14'
_chemical_formula_sum 'C49 H35 Cu F30 Gd N6 O14'
_chemical_formula_weight 1722.62
_chemical_name_systematic Gd-Cu
_space_group_crystal_system triclinic
_space_group_IT_number 2
_space_group_name_Hall '-P 1'
_space_group_name_H-M_alt 'P -1'
_symmetry_space_group_name_Hall '-P 1'
_symmetry_space_group_name_H-M 'P -1'
_atom_sites_solution_hydrogens geom
_audit_creation_method SHELXL-2014/7
_audit_update_record
;
2019-07-27 deposited with the CCDC.    2019-08-29 downloaded from the CCDC.
;
_cell_angle_alpha 67.48(3)
_cell_angle_beta 76.54(3)
_cell_angle_gamma 68.25(3)
_cell_formula_units_Z 2
_cell_length_a 12.854(3)
_cell_length_b 16.555(3)
_cell_length_c 19.219(4)
_cell_measurement_reflns_used 7014
_cell_measurement_temperature 113
_cell_measurement_theta_max 27.8585
_cell_measurement_theta_min 1.7154
_cell_volume 3489.2(16)
_computing_cell_refinement 'CrystalClear-SM Expert 2.1 b42 (Rigaku, 2015)'
_computing_data_collection 'CrystalClear-SM Expert 2.1 b42 (Rigaku, 2015)'
_computing_data_reduction 'CrystalClear-SM Expert 2.1 b42 (Rigaku, 2015)'
_computing_molecular_graphics Diamond
_computing_publication_material Diamond
_computing_structure_refinement 'SHELXL-2014/7 (Sheldrick, 2014)'
_computing_structure_solution 'SHELXS-03 (Sheldrick, 2003)'
_diffrn_ambient_temperature 113
_diffrn_detector_area_resol_mean 28.5714
_diffrn_measured_fraction_theta_full 0.999
_diffrn_measured_fraction_theta_max 0.999
_diffrn_measurement_device_type 'Rigaku Pilatus 200K'
_diffrn_measurement_method 'profile data from \w-scans'
_diffrn_radiation_type MoK\a
_diffrn_radiation_wavelength 0.71073
_diffrn_reflns_av_R_equivalents 0.0854
_diffrn_reflns_av_unetI/netI 0.0959
_diffrn_reflns_Laue_measured_fraction_full 0.999
_diffrn_reflns_Laue_measured_fraction_max 0.999
_diffrn_reflns_limit_h_max 15
_diffrn_reflns_limit_h_min -15
_diffrn_reflns_limit_k_max 19
_diffrn_reflns_limit_k_min -19
_diffrn_reflns_limit_l_max 22
_diffrn_reflns_limit_l_min -22
_diffrn_reflns_number 33555
_diffrn_reflns_point_group_measured_fraction_full 0.999
_diffrn_reflns_point_group_measured_fraction_max 0.999
_diffrn_reflns_theta_full 25.009
_diffrn_reflns_theta_max 25.009
_diffrn_reflns_theta_min 1.715
_exptl_absorpt_coefficient_mu 1.386
_exptl_absorpt_correction_T_max 0.758
_exptl_absorpt_correction_T_min 0.724
_exptl_absorpt_correction_type multi-scan
_exptl_crystal_colour blue
_exptl_crystal_density_diffrn 1.640
_exptl_crystal_description prism
_exptl_crystal_F_000 1692
_exptl_crystal_size_max 0.24
_exptl_crystal_size_mid 0.22
_exptl_crystal_size_min 0.20
_refine_diff_density_max 1.454
_refine_diff_density_min -1.342
_refine_diff_density_rms 0.163
_refine_ls_extinction_method none
_refine_ls_goodness_of_fit_ref 1.075
_refine_ls_hydrogen_treatment constr
_refine_ls_matrix_type full
_refine_ls_number_parameters 921
_refine_ls_number_reflns 12284
_refine_ls_number_restraints 13
_refine_ls_restrained_S_all 1.097
_refine_ls_R_factor_all 0.0745
_refine_ls_R_factor_gt 0.0571
_refine_ls_shift/su_max 0.001
_refine_ls_shift/su_mean 0.000
_refine_ls_structure_factor_coef Fsqd
_refine_ls_weighting_details 'w=1/[\s^2^(Fo^2^)+(0.0790P)^2^+2.7438P] where P=(Fo^2^+2Fc^2^)/3'
_refine_ls_weighting_scheme calc
_refine_ls_wR_factor_gt 0.1482
_refine_ls_wR_factor_ref 0.1677
_reflns_Friedel_coverage 0.000
_reflns_number_gt 9652
_reflns_number_total 12284
_reflns_threshold_expression 'I > 2\s(I)'
_cod_data_source_file c9dt03081f2.cif
_cod_data_source_block gd-cu
_cod_depositor_comments
;
The following automatic conversions were performed:

'_exptl_absorpt_correction_type' value 'Multi-scan' changed to
'multi-scan' according to
/home/data/users/saulius/crontab/automatic-downloads/rss-feeds/RSC/lib/dictionaries/cif_core.dic
dictionary named 'cif_core.dic' version 2.4.2 from 2011-04-26.

Automatic conversion script
Id: cif_fix_values 4973 2017-02-22 13:04:09Z antanas 

 Adding full bibliography for 7700970--7700972.cif.
;
_cod_database_code 7700970
_shelx_shelxl_version_number 2014/7
_shelx_space_group_comment
;
The symmetry employed for this shelxl refinement is uniquely defined
by the following loop, which should always be used as a source of
symmetry information in preference to the above space-group names.
They are only intended as comments.
;

loop_
_space_group_symop_operation_xyz
'x, y, z'
'-x, -y, -z'

loop_
_atom_site_label
_atom_site_type_symbol
_atom_site_fract_x
_atom_site_fract_y
_atom_site_fract_z
_atom_site_U_iso_or_equiv
_atom_site_adp_type
_atom_site_occupancy
_atom_site_site_symmetry_order
_atom_site_calc_flag
_atom_site_refinement_flags_posn
_atom_site_refinement_flags_adp
_atom_site_refinement_flags_occupancy
Gd1 Gd 0.67528(3) 0.10646(2) 0.17596(2) 0.02922(12) Uani 1 1 d . . .
Cu1 Cu 0.0000 0.5000 0.5000 0.0249(2) Uani 1 2 d S . P
Cu2 Cu 0.5000 0.5000 0.5000 0.0237(2) Uani 1 2 d S . P
F23 F 0.9345(7) 0.2932(5) 0.0122(7) 0.181(6) Uani 1 1 d . . .
F22 F 0.8031(12) 0.3837(8) 0.0490(7) 0.215(7) Uani 1 1 d . . .
F8 F 0.5700(4) 0.6904(3) 0.2154(2) 0.0515(11) Uani 1 1 d . . .
F15 F 0.8483(4) 0.2485(3) 0.2760(3) 0.0647(13) Uani 1 1 d . . .
F7 F 0.6919(4) 0.5609(3) 0.2640(3) 0.0667(14) Uani 1 1 d . . .
F3 F -0.0175(5) 0.3080(3) 0.3871(3) 0.0783(18) Uani 1 1 d . . .
F9 F 0.5419(5) 0.5623(3) 0.2308(3) 0.0694(14) Uani 1 1 d . . .
F2 F -0.0634(4) 0.4135(3) 0.2805(3) 0.0594(13) Uani 1 1 d . . .
F28 F 1.0770(4) 0.0486(3) 0.0856(3) 0.0694(14) Uani 1 1 d . . .
F13 F 0.7146(5) 0.2560(4) 0.3616(3) 0.0785(16) Uani 1 1 d . . .
F30 F 1.1199(4) -0.0792(4) 0.0678(3) 0.0694(14) Uani 1 1 d . . .
F29 F 1.1039(4) -0.0757(4) 0.1808(3) 0.0690(14) Uani 1 1 d . . .
F26 F 0.7537(9) -0.2203(5) 0.1569(5) 0.142(3) Uani 1 1 d . U .
F1 F -0.1824(4) 0.4045(3) 0.3823(3) 0.0686(14) Uani 1 1 d . . .
F20 F 0.6519(5) 0.2449(5) -0.1456(3) 0.094(2) Uani 1 1 d . . .
F14 F 0.7224(7) 0.3762(3) 0.2684(5) 0.125(3) Uani 1 1 d . . .
F16 F 0.4066(6) 0.4795(3) 0.1419(6) 0.142(4) Uani 1 1 d . . .
F21 F 0.6209(8) 0.1209(6) -0.0748(4) 0.123(3) Uani 1 1 d . . .
F27 F 0.8305(7) -0.1811(5) 0.0490(4) 0.117(3) Uani 1 1 d . . .
F24 F 0.8216(7) 0.3950(5) -0.0595(5) 0.127(3) Uani 1 1 d . . .
F19 F 0.4967(5) 0.2463(7) -0.0709(4) 0.129(3) Uani 1 1 d . . .
F17 F 0.3186(5) 0.3843(4) 0.1664(5) 0.111(3) Uani 1 1 d . . .
F18 F 0.4191(7) 0.4162(5) 0.0647(5) 0.128(3) Uani 1 1 d . . .
F25 F 0.6656(8) -0.1221(7) 0.0807(7) 0.171(4) Uani 1 1 d . U .
O5 O -0.0324(3) 0.4333(3) 0.4474(3) 0.0284(9) Uani 1 1 d . . .
O3 O 0.5046(4) 0.0679(3) 0.2111(3) 0.0330(10) Uani 1 1 d . . .
O13 O 0.8718(4) 0.0371(3) 0.1553(3) 0.0385(11) Uani 1 1 d . . .
O7 O 0.5644(4) 0.5308(3) 0.3936(3) 0.0321(10) Uani 1 1 d . . .
O12 O 0.6420(4) 0.1450(3) 0.0505(3) 0.0394(11) Uani 1 1 d . . .
O9 O 0.5219(4) 0.2470(3) 0.1643(3) 0.0384(11) Uani 1 1 d . . .
O10 O 0.7017(4) 0.1810(3) 0.2530(3) 0.0349(10) Uani 1 1 d . . .
O2 O 0.7085(4) -0.0059(3) 0.3010(2) 0.0316(10) Uani 1 1 d . . .
O14 O 0.7096(4) -0.0362(3) 0.1556(3) 0.0370(11) Uani 1 1 d . . .
O11 O 0.7568(4) 0.2233(3) 0.0968(3) 0.0455(12) Uani 1 1 d . . .
O1 O 0.6740(5) 0.0361(3) 0.5315(3) 0.0487(13) Uani 1 1 d . . .
O4 O 0.1550(5) 0.2385(4) 0.2915(4) 0.0676(17) Uani 1 1 d . . .
N1 N 0.2001(4) 0.4322(3) 0.4732(3) 0.0261(11) Uani 1 1 d . . .
N4 N 0.7291(4) -0.0089(3) 0.3654(3) 0.0282(11) Uani 1 1 d . . .
N5 N 0.3963(5) 0.1090(3) 0.2195(3) 0.0335(12) Uani 1 1 d . . .
N3 N 0.7145(5) 0.0120(3) 0.4735(3) 0.0341(12) Uani 1 1 d . . .
N2 N 0.3843(4) 0.4345(3) 0.4696(3) 0.0289(11) Uani 1 1 d . . .
N6 N 0.2300(5) 0.1898(4) 0.2565(3) 0.0385(13) Uani 1 1 d . . .
C4 C 0.2439(5) 0.3613(4) 0.4458(4) 0.0274(13) Uani 1 1 d . . .
H4 H 0.1950 0.3370 0.4375 0.033 Uiso 1 1 calc R U .
C3 C 0.3585(5) 0.3232(4) 0.4298(3) 0.0257(13) Uani 1 1 d . . .
C2 C 0.4280(5) 0.3643(4) 0.4426(4) 0.0256(13) Uani 1 1 d . . .
H2 H 0.5056 0.3419 0.4319 0.031 Uiso 1 1 calc R U .
C48 C 0.9352(6) -0.0233(4) 0.1257(4) 0.0354(15) Uani 1 1 d . . .
C36 C 0.6725(6) 0.2648(4) 0.2461(4) 0.0368(16) Uani 1 1 d . . .
C9 C 0.3926(5) 0.1611(4) 0.3255(4) 0.0288(13) Uani 1 1 d . . .
C6 C 0.5056(5) 0.1753(4) 0.4259(4) 0.0296(14) Uani 1 1 d . . .
H6 H 0.5435 0.1792 0.4597 0.036 Uiso 1 1 calc R U .
C5 C 0.4071(5) 0.2434(3) 0.4020(3) 0.0252(13) Uani 1 1 d . . .
C22 C 0.3476(9) 0.1889(8) 0.0899(6) 0.081(3) Uani 1 1 d . . .
H22A H 0.3207 0.2480 0.0968 0.121 Uiso 1 1 calc R U .
H22B H 0.3105 0.1912 0.0509 0.121 Uiso 1 1 calc R U .
H22C H 0.4274 0.1730 0.0755 0.121 Uiso 1 1 calc R U .
C26 C -0.0334(5) 0.4573(4) 0.3778(4) 0.0330(15) Uani 1 1 d . . .
C10 C 0.3499(5) 0.2368(4) 0.3507(4) 0.0286(13) Uani 1 1 d . . .
H10 H 0.2840 0.2829 0.3338 0.034 Uiso 1 1 calc R U .
C27 C -0.0072(7) 0.5325(4) 0.3222(4) 0.0415(17) Uani 1 1 d . . .
H27 H -0.0058 0.5398 0.2716 0.050 Uiso 1 1 calc R U .
C1 C 0.2736(5) 0.4663(4) 0.4828(4) 0.0304(14) Uani 1 1 d . . .
H1 H 0.2442 0.5164 0.5002 0.037 Uiso 1 1 calc R U .
C7 C 0.5485(5) 0.1001(4) 0.3990(4) 0.0271(13) Uani 1 1 d . . .
C13 C 0.8372(6) -0.0746(4) 0.3974(4) 0.0339(15) Uani 1 1 d . . .
C11 C 0.6601(5) 0.0346(4) 0.4136(4) 0.0304(14) Uani 1 1 d . . .
C8 C 0.4881(5) 0.0917(4) 0.3524(4) 0.0308(14) Uani 1 1 d . . .
H8 H 0.5125 0.0386 0.3392 0.037 Uiso 1 1 calc R U .
C43 C 0.7639(6) 0.2694(4) 0.0284(4) 0.0402(16) Uani 1 1 d . . .
C18 C 0.3413(5) 0.1529(4) 0.2682(4) 0.0307(14) Uani 1 1 d . . .
C41 C 0.6612(7) 0.2030(5) -0.0126(4) 0.0466(18) Uani 1 1 d . . .
C14 C 0.8820(7) -0.1085(5) 0.5321(4) 0.0488(19) Uani 1 1 d . . .
H14A H 0.8664 -0.0797 0.5699 0.073 Uiso 1 1 calc R U .
H14B H 0.9618 -0.1364 0.5235 0.073 Uiso 1 1 calc R U .
H14C H 0.8454 -0.1549 0.5493 0.073 Uiso 1 1 calc R U .
C15 C 0.8962(6) 0.0382(5) 0.4305(4) 0.0439(18) Uani 1 1 d . . .
H15A H 0.8627 0.0857 0.3868 0.066 Uiso 1 1 calc R U .
H15B H 0.9751 0.0119 0.4170 0.066 Uiso 1 1 calc R U .
H15C H 0.8866 0.0639 0.4695 0.066 Uiso 1 1 calc R U .
C30 C 0.5811(7) 0.6039(4) 0.2623(4) 0.0446(18) Uani 1 1 d . . .
C19 C 0.3221(6) 0.1150(5) 0.1655(5) 0.0452(18) Uani 1 1 d . . .
C42 C 0.7169(7) 0.2655(5) -0.0284(5) 0.052(2) Uani 1 1 d . . .
H42 H 0.7234 0.3057 -0.0775 0.062 Uiso 1 1 calc R U .
C46 C 0.7917(6) -0.0831(4) 0.1228(4) 0.0355(15) Uani 1 1 d . . .
C17 C 0.8219(6) -0.1697(4) 0.4288(5) 0.0433(18) Uani 1 1 d . . .
H17A H 0.7648 -0.1720 0.4711 0.065 Uiso 1 1 calc R U .
H17B H 0.8917 -0.2156 0.4449 0.065 Uiso 1 1 calc R U .
H17C H 0.7996 -0.1812 0.3901 0.065 Uiso 1 1 calc R U .
C44 C 0.8324(9) 0.3334(6) 0.0061(6) 0.067(3) Uani 1 1 d . . .
C31 C 0.5202(5) 0.5997(4) 0.3407(4) 0.0302(14) Uani 1 1 d . . .
C25 C -0.0713(7) 0.3936(4) 0.3551(5) 0.0459(19) Uani 1 1 d . . .
C37 C 0.5848(6) 0.3363(4) 0.2073(5) 0.0429(18) Uani 1 1 d . . .
H37 H 0.5731 0.3960 0.2053 0.052 Uiso 1 1 calc R U .
C39 C 0.4132(8) 0.4029(5) 0.1384(6) 0.062(3) Uani 1 1 d . . .
C20 C 0.2038(6) 0.1514(6) 0.2066(5) 0.051(2) Uani 1 1 d . . .
C49 C 1.0592(7) -0.0329(5) 0.1149(5) 0.0462(18) Uani 1 1 d . . .
C35 C 0.7400(7) 0.2891(5) 0.2864(5) 0.0472(19) Uani 1 1 d . . .
C16 C 0.9346(6) -0.0707(5) 0.3345(4) 0.0440(17) Uani 1 1 d . . .
H16A H 0.9237 -0.0905 0.2966 0.066 Uiso 1 1 calc R U .
H16B H 1.0042 -0.1104 0.3553 0.066 Uiso 1 1 calc R U .
H16C H 0.9373 -0.0086 0.3119 0.066 Uiso 1 1 calc R U .
C47 C 0.9032(7) -0.0815(4) 0.1052(4) 0.0427(17) Uani 1 1 d . . .
H47 H 0.9558 -0.1197 0.0796 0.051 Uiso 1 1 calc R U .
C40 C 0.6089(9) 0.2039(8) -0.0767(5) 0.073(3) Uani 1 1 d . . .
C21 C 0.3512(9) 0.0243(7) 0.1557(8) 0.086(4) Uani 1 1 d . . .
H21A H 0.4263 0.0088 0.1308 0.128 Uiso 1 1 calc R U .
H21B H 0.2992 0.0272 0.1255 0.128 Uiso 1 1 calc R U .
H21C H 0.3471 -0.0219 0.2044 0.128 Uiso 1 1 calc R U .
C38 C 0.5149(6) 0.3215(4) 0.1718(5) 0.0450(18) Uani 1 1 d . . .
C45 C 0.7625(8) -0.1511(5) 0.0995(6) 0.055(2) Uani 1 1 d . U .
C12 C 0.8387(5) -0.0374(4) 0.4597(4) 0.0326(14) Uani 1 1 d . . .
C24 C 0.1153(8) 0.2238(8) 0.1581(7) 0.087(4) Uani 1 1 d . . .
H24A H 0.0480 0.2435 0.1897 0.130 Uiso 1 1 calc R U .
H24B H 0.0995 0.1992 0.1254 0.130 Uiso 1 1 calc R U .
H24C H 0.1416 0.2754 0.1281 0.130 Uiso 1 1 calc R U .
C23 C 0.1567(9) 0.0738(7) 0.2602(7) 0.081(3) Uani 1 1 d . . .
H23A H 0.2083 0.0323 0.2970 0.122 Uiso 1 1 calc R U .
H23B H 0.1470 0.0411 0.2317 0.122 Uiso 1 1 calc R U .
H23C H 0.0854 0.0996 0.2856 0.122 Uiso 1 1 calc R U .
O8 O 0.3795(3) 0.6179(2) 0.4802(2) 0.0288(9) Uani 1 1 d . . .
O6 O 0.0164(4) 0.6005(3) 0.4037(3) 0.0333(10) Uani 1 1 d . . .
F12 F 0.2345(4) 0.8213(3) 0.3494(3) 0.0701(15) Uani 1 1 d . . .
F11 F 0.1609(4) 0.7265(3) 0.4383(3) 0.0679(15) Uani 1 1 d . . .
F10 F 0.2508(4) 0.7941(3) 0.4659(3) 0.0700(15) Uani 1 1 d . . .
C33 C 0.3598(5) 0.6752(4) 0.4150(4) 0.0318(14) Uani 1 1 d . . .
C32 C 0.4200(6) 0.6706(4) 0.3464(4) 0.0399(17) Uani 1 1 d . . .
H32 H 0.3929 0.7163 0.3022 0.048 Uiso 1 1 calc R U .
C28 C 0.0169(7) 0.5972(4) 0.3398(4) 0.0433(17) Uani 1 1 d . . .
C34 C 0.2501(6) 0.7560(4) 0.4165(5) 0.0457(19) Uani 1 1 d . . .
F5 F 0.0557(10) 0.6727(5) 0.2081(4) 0.144(4) Uani 1 1 d . . .
C29 C 0.0505(12) 0.6753(6) 0.2745(5) 0.079(3) Uani 1 1 d . . .
F4 F -0.0198(11) 0.7547(4) 0.2752(4) 0.175(5) Uani 1 1 d . . .
F6 F 0.1417(11) 0.6818(9) 0.2815(6) 0.216(7) Uani 1 1 d . . .

loop_
_atom_site_aniso_label
_atom_site_aniso_U_11
_atom_site_aniso_U_22
_atom_site_aniso_U_33
_atom_site_aniso_U_23
_atom_site_aniso_U_13
_atom_site_aniso_U_12
Gd1 0.0309(2) 0.03016(17) 0.03119(19) -0.01364(13) -0.00456(14) -0.01013(13)
Cu1 0.0223(5) 0.0253(5) 0.0306(6) -0.0127(4) -0.0036(4) -0.0072(4)
Cu2 0.0195(5) 0.0208(4) 0.0298(6) -0.0092(4) -0.0048(4) -0.0031(4)
F23 0.086(6) 0.115(6) 0.304(14) 0.040(7) -0.080(8) -0.069(5)
F22 0.346(17) 0.225(10) 0.201(11) -0.151(9) 0.143(11) -0.247(12)
F8 0.062(3) 0.047(2) 0.036(2) -0.0008(17) -0.006(2) -0.019(2)
F15 0.041(3) 0.089(3) 0.085(4) -0.041(3) -0.007(3) -0.030(2)
F7 0.058(3) 0.065(3) 0.042(3) -0.008(2) 0.011(2) -0.001(2)
F3 0.113(5) 0.037(2) 0.096(4) -0.033(2) -0.050(4) 0.000(2)
F9 0.106(4) 0.071(3) 0.049(3) -0.033(2) 0.000(3) -0.037(3)
F2 0.079(4) 0.064(3) 0.049(3) -0.030(2) -0.017(3) -0.019(2)
F28 0.054(3) 0.073(3) 0.088(4) -0.034(3) 0.017(3) -0.035(3)
F13 0.067(4) 0.139(5) 0.059(4) -0.051(3) -0.005(3) -0.047(3)
F30 0.039(3) 0.096(4) 0.088(4) -0.062(3) 0.010(3) -0.015(2)
F29 0.043(3) 0.102(4) 0.056(3) -0.024(3) -0.007(2) -0.019(3)
F26 0.240(8) 0.124(5) 0.121(6) -0.055(4) 0.039(5) -0.140(5)
F1 0.061(3) 0.086(3) 0.082(4) -0.042(3) -0.011(3) -0.032(3)
F20 0.081(4) 0.164(6) 0.032(3) -0.020(3) -0.004(3) -0.047(4)
F14 0.168(7) 0.035(2) 0.210(8) -0.025(3) -0.143(7) -0.015(3)
F16 0.122(6) 0.046(3) 0.282(11) -0.062(4) -0.135(7) 0.025(3)
F21 0.196(9) 0.161(7) 0.071(5) -0.047(4) -0.025(5) -0.105(6)
F27 0.146(7) 0.142(5) 0.135(6) -0.116(5) 0.077(5) -0.106(5)
F24 0.161(7) 0.095(4) 0.113(6) 0.036(4) -0.032(5) -0.089(5)
F19 0.049(4) 0.266(10) 0.049(4) -0.034(5) -0.012(3) -0.038(5)
F17 0.047(4) 0.078(4) 0.170(8) -0.012(4) -0.027(4) 0.000(3)
F18 0.133(7) 0.100(5) 0.099(6) -0.011(4) -0.057(5) 0.025(4)
F25 0.144(6) 0.189(7) 0.274(9) -0.170(6) -0.067(6) -0.030(5)
O5 0.023(2) 0.0300(19) 0.036(3) -0.0136(17) -0.0046(19) -0.0083(16)
O3 0.027(2) 0.040(2) 0.042(3) -0.0219(19) 0.000(2) -0.0137(19)
O13 0.038(3) 0.041(2) 0.043(3) -0.021(2) 0.001(2) -0.013(2)
O7 0.031(2) 0.027(2) 0.035(3) -0.0105(18) -0.005(2) -0.0049(17)
O12 0.046(3) 0.040(2) 0.033(3) -0.015(2) -0.004(2) -0.013(2)
O9 0.038(3) 0.032(2) 0.052(3) -0.017(2) -0.014(2) -0.0118(19)
O10 0.037(3) 0.031(2) 0.041(3) -0.0136(18) -0.007(2) -0.0122(19)
O2 0.040(3) 0.032(2) 0.029(2) -0.0095(17) -0.011(2) -0.0142(19)
O14 0.033(3) 0.039(2) 0.049(3) -0.023(2) -0.005(2) -0.012(2)
O11 0.054(3) 0.048(3) 0.041(3) -0.013(2) -0.004(3) -0.026(2)
O1 0.051(3) 0.050(3) 0.039(3) -0.019(2) -0.008(3) -0.002(2)
O4 0.048(4) 0.090(4) 0.071(4) -0.045(4) -0.010(3) -0.005(3)
N1 0.020(3) 0.025(2) 0.038(3) -0.014(2) -0.003(2) -0.0080(19)
N4 0.031(3) 0.024(2) 0.029(3) -0.009(2) -0.005(2) -0.008(2)
N5 0.030(3) 0.040(3) 0.037(3) -0.019(2) -0.004(3) -0.011(2)
N3 0.037(3) 0.031(3) 0.034(3) -0.012(2) -0.006(3) -0.006(2)
N2 0.022(3) 0.027(2) 0.043(3) -0.020(2) -0.001(2) -0.006(2)
N6 0.029(3) 0.051(3) 0.044(4) -0.033(3) -0.001(3) -0.006(3)
C4 0.022(3) 0.024(3) 0.036(4) -0.015(2) -0.002(3) -0.004(2)
C3 0.026(3) 0.026(3) 0.029(3) -0.014(2) -0.003(3) -0.007(2)
C2 0.017(3) 0.032(3) 0.034(3) -0.016(2) -0.005(3) -0.007(2)
C48 0.036(4) 0.038(3) 0.031(4) -0.011(3) 0.002(3) -0.014(3)
C36 0.037(4) 0.034(3) 0.049(4) -0.019(3) 0.001(3) -0.018(3)
C9 0.022(3) 0.034(3) 0.037(4) -0.020(3) 0.001(3) -0.010(2)
C6 0.031(4) 0.031(3) 0.035(4) -0.016(2) -0.006(3) -0.012(3)
C5 0.028(3) 0.022(3) 0.030(3) -0.016(2) 0.001(3) -0.007(2)
C22 0.061(6) 0.138(9) 0.055(6) -0.023(6) -0.018(5) -0.047(6)
C26 0.027(3) 0.033(3) 0.042(4) -0.019(3) -0.011(3) -0.002(3)
C10 0.018(3) 0.029(3) 0.040(4) -0.014(2) -0.009(3) -0.002(2)
C27 0.059(5) 0.041(3) 0.028(4) -0.019(3) -0.005(3) -0.011(3)
C1 0.027(3) 0.024(3) 0.042(4) -0.014(2) -0.001(3) -0.007(2)
C7 0.022(3) 0.022(3) 0.039(4) -0.013(2) -0.004(3) -0.005(2)
C13 0.030(4) 0.031(3) 0.035(4) -0.011(3) -0.006(3) -0.001(3)
C11 0.031(4) 0.024(3) 0.039(4) -0.013(2) -0.002(3) -0.009(2)
C8 0.032(4) 0.028(3) 0.037(4) -0.017(3) 0.002(3) -0.011(3)
C43 0.038(4) 0.034(3) 0.044(4) -0.011(3) 0.004(3) -0.012(3)
C18 0.022(3) 0.039(3) 0.037(4) -0.021(3) -0.003(3) -0.008(3)
C41 0.045(5) 0.055(4) 0.032(4) -0.019(3) -0.004(3) -0.002(3)
C14 0.044(5) 0.046(4) 0.041(4) -0.006(3) -0.019(4) 0.003(3)
C15 0.039(4) 0.047(4) 0.045(4) -0.014(3) -0.014(4) -0.009(3)
C30 0.047(5) 0.038(3) 0.037(4) -0.008(3) -0.009(4) -0.003(3)
C19 0.032(4) 0.077(5) 0.051(5) -0.037(4) -0.009(3) -0.025(4)
C42 0.054(5) 0.047(4) 0.044(5) -0.005(3) -0.002(4) -0.018(4)
C46 0.042(4) 0.033(3) 0.033(4) -0.010(3) -0.008(3) -0.012(3)
C17 0.044(4) 0.027(3) 0.054(5) -0.007(3) -0.010(4) -0.009(3)
C44 0.078(7) 0.053(5) 0.068(6) -0.007(4) -0.008(5) -0.032(5)
C31 0.030(4) 0.030(3) 0.035(4) -0.010(3) -0.008(3) -0.013(3)
C25 0.053(5) 0.041(4) 0.049(5) -0.023(3) -0.026(4) -0.001(3)
C37 0.045(4) 0.030(3) 0.059(5) -0.014(3) -0.014(4) -0.013(3)
C39 0.059(6) 0.043(4) 0.091(7) -0.020(4) -0.045(6) -0.005(4)
C20 0.034(4) 0.079(5) 0.060(5) -0.040(4) 0.001(4) -0.026(4)
C49 0.041(4) 0.051(4) 0.048(5) -0.020(3) -0.005(4) -0.012(3)
C35 0.042(5) 0.040(4) 0.066(6) -0.027(4) -0.010(4) -0.009(3)
C16 0.036(4) 0.045(4) 0.043(4) -0.014(3) -0.002(3) -0.006(3)
C47 0.050(5) 0.041(3) 0.041(4) -0.022(3) 0.001(4) -0.013(3)
C40 0.063(6) 0.115(8) 0.036(5) -0.011(5) -0.007(5) -0.035(6)
C21 0.060(6) 0.092(7) 0.149(12) -0.086(7) -0.020(7) -0.018(5)
C38 0.039(4) 0.030(3) 0.062(5) -0.015(3) -0.010(4) -0.004(3)
C45 0.061(5) 0.054(4) 0.073(6) -0.043(4) 0.002(5) -0.026(4)
C12 0.029(4) 0.035(3) 0.030(4) -0.006(3) -0.008(3) -0.010(3)
C24 0.037(5) 0.141(9) 0.086(8) -0.058(7) -0.020(5) -0.001(6)
C23 0.072(7) 0.111(8) 0.101(9) -0.066(7) 0.024(6) -0.061(6)
O8 0.025(2) 0.0277(19) 0.035(3) -0.0121(17) -0.0074(19) -0.0052(16)
O6 0.035(3) 0.030(2) 0.034(3) -0.0107(18) -0.002(2) -0.0105(18)
F12 0.052(3) 0.043(2) 0.071(4) 0.006(2) -0.017(3) 0.014(2)
F11 0.028(2) 0.052(2) 0.100(4) -0.007(2) -0.007(3) -0.0039(19)
F10 0.060(3) 0.044(2) 0.097(4) -0.042(3) -0.011(3) 0.014(2)
C33 0.025(3) 0.025(3) 0.043(4) -0.009(3) -0.006(3) -0.005(2)
C32 0.045(4) 0.030(3) 0.038(4) -0.002(3) -0.014(3) -0.008(3)
C28 0.052(5) 0.032(3) 0.037(4) -0.006(3) -0.004(3) -0.010(3)
C34 0.041(4) 0.029(3) 0.051(5) -0.003(3) -0.012(4) 0.000(3)
F5 0.305(12) 0.104(5) 0.048(4) -0.026(3) 0.028(5) -0.119(7)
C29 0.146(11) 0.065(6) 0.040(5) -0.023(4) 0.016(6) -0.060(7)
F4 0.338(15) 0.043(3) 0.085(5) -0.017(3) 0.060(7) -0.051(5)
F6 0.248(14) 0.281(14) 0.126(8) 0.071(8) -0.031(8) -0.226(13)

loop_
_atom_type_symbol
_atom_type_description
_atom_type_scat_dispersion_real
_atom_type_scat_dispersion_imag
_atom_type_scat_source
C C 0.0033 0.0016 'International Tables Vol C Tables 4.2.6.8 and 6.1.1.4'
H H 0.0000 0.0000 'International Tables Vol C Tables 4.2.6.8 and 6.1.1.4'
Cu Cu 0.3201 1.2651 'International Tables Vol C Tables 4.2.6.8 and 6.1.1.4'
F F 0.0171 0.0103 'International Tables Vol C Tables 4.2.6.8 and 6.1.1.4'
Gd Gd -0.1653 3.9035 'International Tables Vol C Tables 4.2.6.8 and 6.1.1.4'
N N 0.0061 0.0033 'International Tables Vol C Tables 4.2.6.8 and 6.1.1.4'
O O 0.0106 0.0060 'International Tables Vol C Tables 4.2.6.8 and 6.1.1.4'

loop_
_geom_angle_atom_site_label_1
_geom_angle_atom_site_label_2
_geom_angle_atom_site_label_3
_geom_angle
_geom_angle_site_symmetry_1
_geom_angle_site_symmetry_3
O12 Gd1 O13 95.10(17) . .
O12 Gd1 O11 71.19(16) . .
O13 Gd1 O11 71.59(17) . .
O12 Gd1 O3 85.88(17) . .
O13 Gd1 O3 140.31(14) . .
O11 Gd1 O3 143.56(16) . .
O12 Gd1 O9 80.19(17) . .
O13 Gd1 O9 146.88(15) . .
O11 Gd1 O9 75.92(17) . .
O3 Gd1 O9 72.46(15) . .
O12 Gd1 O10 137.54(14) . .
O13 Gd1 O10 91.37(16) . .
O11 Gd1 O10 71.31(16) . .
O3 Gd1 O10 114.30(16) . .
O9 Gd1 O10 72.04(15) . .
O12 Gd1 O14 73.50(16) . .
O13 Gd1 O14 71.06(15) . .
O11 Gd1 O14 124.97(18) . .
O3 Gd1 O14 71.27(15) . .
O9 Gd1 O14 136.18(14) . .
O10 Gd1 O14 146.93(15) . .
O12 Gd1 O2 150.28(14) . .
O13 Gd1 O2 80.60(16) . .
O11 Gd1 O2 132.87(15) . .
O3 Gd1 O2 79.45(15) . .
O9 Gd1 O2 118.81(17) . .
O10 Gd1 O2 72.16(14) . .
O14 Gd1 O2 77.33(15) . .
O5 Cu1 O5 180.00(13) 2_566 .
O5 Cu1 O6 88.09(18) 2_566 .
O5 Cu1 O6 91.91(17) . .
O5 Cu1 O6 91.91(17) 2_566 2_566
O5 Cu1 O6 88.09(17) . 2_566
O6 Cu1 O6 180.0 . 2_566
O5 Cu1 N1 88.85(17) 2_566 .
O5 Cu1 N1 91.15(17) . .
O6 Cu1 N1 84.49(18) . .
O6 Cu1 N1 95.51(18) 2_566 .
O5 Cu1 N1 91.15(17) 2_566 2_566
O5 Cu1 N1 88.85(17) . 2_566
O6 Cu1 N1 95.51(18) . 2_566
O6 Cu1 N1 84.49(18) 2_566 2_566
N1 Cu1 N1 180.0 . 2_566
O8 Cu2 O8 180.0(2) 2_666 .
O8 Cu2 O7 87.91(18) 2_666 .
O8 Cu2 O7 92.10(18) . .
O8 Cu2 O7 92.09(18) 2_666 2_666
O8 Cu2 O7 87.90(18) . 2_666
O7 Cu2 O7 180.0 . 2_666
O8 Cu2 N2 89.78(16) 2_666 2_666
O8 Cu2 N2 90.22(16) . 2_666
O7 Cu2 N2 91.55(19) . 2_666
O7 Cu2 N2 88.45(18) 2_666 2_666
O8 Cu2 N2 90.22(16) 2_666 .
O8 Cu2 N2 89.78(16) . .
O7 Cu2 N2 88.45(18) . .
O7 Cu2 N2 91.55(19) 2_666 .
N2 Cu2 N2 180.0 2_666 .
C26 O5 Cu1 125.5(4) . .
N5 O3 Gd1 138.8(3) . .
C48 O13 Gd1 135.7(4) . .
C31 O7 Cu2 125.3(4) . .
C41 O12 Gd1 136.1(5) . .
C38 O9 Gd1 131.2(4) . .
C36 O10 Gd1 130.9(4) . .
N4 O2 Gd1 137.5(3) . .
C46 O14 Gd1 132.1(4) . .
C43 O11 Gd1 137.0(5) . .
C1 N1 C4 116.6(5) . .
C1 N1 Cu1 120.7(4) . .
C4 N1 Cu1 122.7(4) . .
O2 N4 C11 128.3(5) . .
O2 N4 C13 119.4(5) . .
C11 N4 C13 112.0(5) . .
O3 N5 C18 127.0(5) . .
O3 N5 C19 119.4(5) . .
C18 N5 C19 113.5(5) . .
O1 N3 C11 126.4(6) . .
O1 N3 C12 121.7(5) . .
C11 N3 C12 111.5(5) . .
C1 N2 C2 118.2(5) . .
C1 N2 Cu2 119.3(4) . .
C2 N2 Cu2 122.4(4) . .
O4 N6 C18 125.2(6) . .
O4 N6 C20 122.6(6) . .
C18 N6 C20 111.3(5) . .
N1 C4 C3 122.6(5) . .
C4 C3 C2 115.9(5) . .
C4 C3 C5 122.8(5) . .
C2 C3 C5 121.4(5) . .
N2 C2 C3 121.4(5) . .
O13 C48 C47 127.0(7) . .
O13 C48 C49 114.6(6) . .
C47 C48 C49 118.3(6) . .
O10 C36 C37 127.2(6) . .
O10 C36 C35 115.3(6) . .
C37 C36 C35 117.5(5) . .
C8 C9 C10 119.9(5) . .
C8 C9 C18 117.5(5) . .
C10 C9 C18 122.5(5) . .
C5 C6 C7 119.7(5) . .
C6 C5 C10 119.7(5) . .
C6 C5 C3 121.4(5) . .
C10 C5 C3 119.0(5) . .
O5 C26 C27 128.0(6) . .
O5 C26 C25 112.4(6) . .
C27 C26 C25 119.5(6) . .
C9 C10 C5 119.8(5) . .
C28 C27 C26 122.0(6) . .
N2 C1 N1 125.4(5) . .
C8 C7 C6 119.9(5) . .
C8 C7 C11 118.7(5) . .
C6 C7 C11 121.2(5) . .
N4 C13 C16 109.4(5) . .
N4 C13 C17 105.8(5) . .
C16 C13 C17 111.1(6) . .
N4 C13 C12 100.9(5) . .
C16 C13 C12 115.3(6) . .
C17 C13 C12 113.4(6) . .
N3 C11 N4 108.9(5) . .
N3 C11 C7 126.5(6) . .
N4 C11 C7 124.5(6) . .
C9 C8 C7 120.6(5) . .
O11 C43 C42 126.5(7) . .
O11 C43 C44 115.3(7) . .
C42 C43 C44 118.2(7) . .
N5 C18 N6 108.8(5) . .
N5 C18 C9 125.2(6) . .
N6 C18 C9 126.0(6) . .
O12 C41 C42 128.4(7) . .
O12 C41 C40 113.3(7) . .
C42 C41 C40 118.3(8) . .
F7 C30 F8 106.0(6) . .
F7 C30 F9 107.0(6) . .
F8 C30 F9 108.3(6) . .
F7 C30 C31 112.2(6) . .
F8 C30 C31 112.9(6) . .
F9 C30 C31 110.2(6) . .
C21 C19 N5 110.1(6) . .
C21 C19 C20 117.3(7) . .
N5 C19 C20 99.8(6) . .
C21 C19 C22 111.5(9) . .
N5 C19 C22 104.6(6) . .
C20 C19 C22 112.2(7) . .
C41 C42 C43 120.8(7) . .
O14 C46 C47 129.0(6) . .
O14 C46 C45 113.7(6) . .
C47 C46 C45 117.4(7) . .
F23 C44 F24 108.4(10) . .
F23 C44 F22 104.0(11) . .
F24 C44 F22 101.2(9) . .
F23 C44 C43 113.6(7) . .
F24 C44 C43 116.3(9) . .
F22 C44 C43 112.0(9) . .
O7 C31 C32 126.8(7) . .
O7 C31 C30 115.4(6) . .
C32 C31 C30 117.7(6) . .
F3 C25 F2 110.7(6) . .
F3 C25 F1 105.9(7) . .
F2 C25 F1 107.4(6) . .
F3 C25 C26 111.4(5) . .
F2 C25 C26 113.2(6) . .
F1 C25 C26 107.9(6) . .
C38 C37 C36 122.4(6) . .
F16 C39 F17 110.8(9) . .
F16 C39 F18 105.3(9) . .
F17 C39 F18 103.4(8) . .
F16 C39 C38 115.5(7) . .
F17 C39 C38 111.8(7) . .
F18 C39 C38 109.1(8) . .
N6 C20 C24 109.6(7) . .
N6 C20 C23 105.5(7) . .
C24 C20 C23 109.1(8) . .
N6 C20 C19 102.0(5) . .
C24 C20 C19 117.0(8) . .
C23 C20 C19 112.7(7) . .
F30 C49 F28 105.5(7) . .
F30 C49 F29 107.7(6) . .
F28 C49 F29 106.7(6) . .
F30 C49 C48 113.2(6) . .
F28 C49 C48 112.0(6) . .
F29 C49 C48 111.3(7) . .
F14 C35 F15 108.6(7) . .
F14 C35 F13 107.5(7) . .
F15 C35 F13 103.9(6) . .
F14 C35 C36 114.4(6) . .
F15 C35 C36 112.2(6) . .
F13 C35 C36 109.5(6) . .
C48 C47 C46 120.2(7) . .
F21 C40 F20 105.8(9) . .
F21 C40 F19 105.2(9) . .
F20 C40 F19 108.1(8) . .
F21 C40 C41 112.7(8) . .
F20 C40 C41 113.9(9) . .
F19 C40 C41 110.6(9) . .
O9 C38 C37 127.9(6) . .
O9 C38 C39 113.9(6) . .
C37 C38 C39 118.2(6) . .
F25 C45 F27 108.3(9) . .
F25 C45 F26 99.0(10) . .
F27 C45 F26 107.5(8) . .
F25 C45 C46 113.9(7) . .
F27 C45 C46 116.3(7) . .
F26 C45 C46 110.3(8) . .
C14 C12 N3 110.1(6) . .
C14 C12 C15 110.7(6) . .
N3 C12 C15 105.3(5) . .
C14 C12 C13 116.1(6) . .
N3 C12 C13 100.5(5) . .
C15 C12 C13 113.0(6) . .
C33 O8 Cu2 124.4(4) . .
C28 O6 Cu1 123.6(4) . .
O8 C33 C32 128.0(6) . .
O8 C33 C34 112.6(6) . .
C32 C33 C34 119.3(6) . .
C33 C32 C31 122.5(6) . .
O6 C28 C27 128.3(6) . .
O6 C28 C29 113.4(6) . .
C27 C28 C29 118.3(7) . .
F12 C34 F10 108.3(6) . .
F12 C34 F11 107.2(6) . .
F10 C34 F11 107.0(7) . .
F12 C34 C33 113.0(7) . .
F10 C34 C33 110.3(6) . .
F11 C34 C33 110.7(5) . .
F6 C29 F5 108.7(12) . .
F6 C29 F4 101.9(10) . .
F5 C29 F4 106.2(10) . .
F6 C29 C28 112.6(9) . .
F5 C29 C28 115.4(7) . .
F4 C29 C28 111.0(10) . .

loop_
_geom_bond_atom_site_label_1
_geom_bond_atom_site_label_2
_geom_bond_distance
_geom_bond_site_symmetry_2
Gd1 O12 2.347(5) .
Gd1 O13 2.364(5) .
Gd1 O11 2.379(5) .
Gd1 O3 2.386(4) .
Gd1 O9 2.400(4) .
Gd1 O10 2.403(4) .
Gd1 O14 2.404(4) .
Gd1 O2 2.425(4) .
Cu1 O5 1.951(4) 2_566
Cu1 O5 1.951(4) .
Cu1 O6 1.990(4) .
Cu1 O6 1.990(4) 2_566
Cu1 N1 2.414(5) .
Cu1 N1 2.414(5) 2_566
Cu2 O8 1.954(4) 2_666
Cu2 O8 1.954(4) .
Cu2 O7 1.962(5) .
Cu2 O7 1.962(5) 2_666
Cu2 N2 2.411(5) 2_666
Cu2 N2 2.411(5) .
F23 C44 1.242(12) .
F22 C44 1.288(13) .
F8 C30 1.343(7) .
F15 C35 1.308(9) .
F7 C30 1.337(9) .
F3 C25 1.292(8) .
F9 C30 1.346(9) .
F2 C25 1.330(9) .
F28 C49 1.333(9) .
F13 C35 1.343(10) .
F30 C49 1.332(9) .
F29 C49 1.337(9) .
F26 C45 1.270(11) .
F1 C25 1.371(10) .
F20 C40 1.330(11) .
F14 C35 1.288(8) .
F16 C39 1.266(9) .
F21 C40 1.313(13) .
F27 C45 1.267(10) .
F24 C44 1.281(11) .
F19 C40 1.349(12) .
F17 C39 1.308(11) .
F18 C39 1.337(12) .
F25 C45 1.244(11) .
O5 C26 1.242(8) .
O3 N5 1.306(7) .
O13 C48 1.267(8) .
O7 C31 1.249(7) .
O12 C41 1.264(9) .
O9 C38 1.264(8) .
O10 C36 1.257(7) .
O2 N4 1.304(6) .
O14 C46 1.254(8) .
O11 C43 1.244(9) .
O1 N3 1.261(7) .
O4 N6 1.253(8) .
N1 C1 1.342(7) .
N1 C4 1.348(7) .
N4 C11 1.348(8) .
N4 C13 1.503(7) .
N5 C18 1.318(8) .
N5 C19 1.519(8) .
N3 C11 1.344(8) .
N3 C12 1.513(9) .
N2 C1 1.322(8) .
N2 C2 1.334(7) .
N6 C18 1.366(8) .
N6 C20 1.488(9) .
C4 C3 1.383(8) .
C3 C2 1.414(8) .
C3 C5 1.481(7) .
C48 C47 1.383(9) .
C48 C49 1.515(10) .
C36 C37 1.398(9) .
C36 C35 1.524(10) .
C9 C8 1.374(8) .
C9 C10 1.390(8) .
C9 C18 1.479(8) .
C6 C5 1.378(8) .
C6 C7 1.405(8) .
C5 C10 1.417(8) .
C22 C19 1.558(13) .
C26 C27 1.389(10) .
C26 C25 1.541(9) .
C27 C28 1.388(10) .
C7 C8 1.387(8) .
C7 C11 1.454(8) .
C13 C16 1.526(10) .
C13 C17 1.526(9) .
C13 C12 1.547(9) .
C43 C42 1.397(11) .
C43 C44 1.500(11) .
C41 C42 1.372(11) .
C41 C40 1.527(12) .
C14 C12 1.502(8) .
C15 C12 1.543(9) .
C30 C31 1.516(10) .
C19 C21 1.483(10) .
C19 C20 1.556(11) .
C46 C47 1.401(10) .
C46 C45 1.545(9) .
C31 C32 1.400(9) .
C37 C38 1.382(10) .
C39 C38 1.535(10) .
C20 C24 1.491(12) .
C20 C23 1.534(13) .
O8 C33 1.262(8) .
O6 C28 1.249(8) .
F12 C34 1.328(8) .
F11 C34 1.328(9) .
F10 C34 1.330(9) .
C33 C32 1.379(10) .
C33 C34 1.546(9) .
C28 C29 1.534(11) .
F5 C29 1.279(11) .
C29 F6 1.258(15) .
C29 F4 1.293(13) .

loop_
_geom_torsion_atom_site_label_1
_geom_torsion_atom_site_label_2
_geom_torsion_atom_site_label_3
_geom_torsion_atom_site_label_4
_geom_torsion
Gd1 O2 N4 C11 67.7(8)
Gd1 O2 N4 C13 -119.1(5)
Gd1 O3 N5 C18 -62.9(9)
Gd1 O3 N5 C19 112.4(6)
C1 N1 C4 C3 1.4(9)
Cu1 N1 C4 C3 179.3(4)
N1 C4 C3 C2 -1.0(9)
N1 C4 C3 C5 178.1(6)
C1 N2 C2 C3 -1.3(9)
Cu2 N2 C2 C3 175.8(4)
C4 C3 C2 N2 1.0(9)
C5 C3 C2 N2 -178.1(6)
Gd1 O13 C48 C47 -11.8(11)
Gd1 O13 C48 C49 170.4(4)
Gd1 O10 C36 C37 23.7(11)
Gd1 O10 C36 C35 -157.6(5)
C7 C6 C5 C10 0.1(9)
C7 C6 C5 C3 179.3(6)
C4 C3 C5 C6 -141.8(6)
C2 C3 C5 C6 37.3(9)
C4 C3 C5 C10 37.4(9)
C2 C3 C5 C10 -143.6(6)
Cu1 O5 C26 C27 3.3(10)
Cu1 O5 C26 C25 -175.5(4)
C8 C9 C10 C5 2.0(10)
C18 C9 C10 C5 -175.9(6)
C6 C5 C10 C9 0.9(10)
C3 C5 C10 C9 -178.3(6)
O5 C26 C27 C28 -4.9(12)
C25 C26 C27 C28 173.7(7)
C2 N2 C1 N1 1.8(9)
Cu2 N2 C1 N1 -175.5(5)
C4 N1 C1 N2 -1.8(9)
Cu1 N1 C1 N2 -179.8(5)
C5 C6 C7 C8 -4.1(10)
C5 C6 C7 C11 170.6(6)
O2 N4 C13 C16 44.4(7)
C11 N4 C13 C16 -141.4(6)
O2 N4 C13 C17 -75.3(7)
C11 N4 C13 C17 98.9(6)
O2 N4 C13 C12 166.3(5)
C11 N4 C13 C12 -19.4(6)
O1 N3 C11 N4 -176.2(6)
C12 N3 C11 N4 11.3(7)
O1 N3 C11 C7 8.1(10)
C12 N3 C11 C7 -164.4(5)
O2 N4 C11 N3 179.5(5)
C13 N4 C11 N3 5.9(7)
O2 N4 C11 C7 -4.6(9)
C13 N4 C11 C7 -178.2(5)
C8 C7 C11 N3 -156.5(6)
C6 C7 C11 N3 28.8(10)
C8 C7 C11 N4 28.4(9)
C6 C7 C11 N4 -146.3(6)
C10 C9 C8 C7 -6.0(10)
C18 C9 C8 C7 172.0(6)
C6 C7 C8 C9 7.1(10)
C11 C7 C8 C9 -167.7(6)
Gd1 O11 C43 C42 1.7(12)
Gd1 O11 C43 C44 -176.9(6)
O3 N5 C18 N6 177.1(5)
C19 N5 C18 N6 1.6(8)
O3 N5 C18 C9 -2.4(10)
C19 N5 C18 C9 -177.9(6)
O4 N6 C18 N5 -177.5(7)
C20 N6 C18 N5 12.9(8)
O4 N6 C18 C9 2.0(11)
C20 N6 C18 C9 -167.6(6)
C8 C9 C18 N5 -28.2(10)
C10 C9 C18 N5 149.8(7)
C8 C9 C18 N6 152.4(6)
C10 C9 C18 N6 -29.6(10)
Gd1 O12 C41 C42 2.6(13)
Gd1 O12 C41 C40 -174.0(6)
O3 N5 C19 C21 46.2(9)
C18 N5 C19 C21 -138.0(8)
O3 N5 C19 C20 170.1(5)
C18 N5 C19 C20 -14.0(8)
O3 N5 C19 C22 -73.7(8)
C18 N5 C19 C22 102.1(8)
O12 C41 C42 C43 1.8(13)
C40 C41 C42 C43 178.3(8)
O11 C43 C42 C41 -3.9(13)
C44 C43 C42 C41 174.7(8)
Gd1 O14 C46 C47 19.8(10)
Gd1 O14 C46 C45 -160.2(5)
O11 C43 C44 F23 67.6(13)
C42 C43 C44 F23 -111.1(11)
O11 C43 C44 F24 -165.6(9)
C42 C43 C44 F24 15.7(13)
O11 C43 C44 F22 -50.0(13)
C42 C43 C44 F22 131.3(11)
Cu2 O7 C31 C32 3.3(9)
Cu2 O7 C31 C30 -174.6(4)
F7 C30 C31 O7 -29.0(8)
F8 C30 C31 O7 -148.7(6)
F9 C30 C31 O7 90.1(7)
F7 C30 C31 C32 152.9(6)
F8 C30 C31 C32 33.3(9)
F9 C30 C31 C32 -87.9(7)
O5 C26 C25 F3 -49.1(9)
C27 C26 C25 F3 132.1(8)
O5 C26 C25 F2 -174.5(6)
C27 C26 C25 F2 6.7(9)
O5 C26 C25 F1 66.8(7)
C27 C26 C25 F1 -112.0(8)
O10 C36 C37 C38 1.8(13)
C35 C36 C37 C38 -177.0(8)
O4 N6 C20 C24 44.4(11)
C18 N6 C20 C24 -145.7(8)
O4 N6 C20 C23 -72.9(9)
C18 N6 C20 C23 97.0(8)
O4 N6 C20 C19 169.1(7)
C18 N6 C20 C19 -20.9(8)
C21 C19 C20 N6 138.1(8)
N5 C19 C20 N6 19.3(7)
C22 C19 C20 N6 -91.1(7)
C21 C19 C20 C24 -102.3(10)
N5 C19 C20 C24 138.9(8)
C22 C19 C20 C24 28.6(10)
C21 C19 C20 C23 25.4(11)
N5 C19 C20 C23 -93.3(7)
C22 C19 C20 C23 156.3(7)
O13 C48 C49 F30 -164.5(6)
C47 C48 C49 F30 17.5(9)
O13 C48 C49 F28 -45.4(9)
C47 C48 C49 F28 136.6(7)
O13 C48 C49 F29 74.0(8)
C47 C48 C49 F29 -104.0(8)
O10 C36 C35 F14 168.7(8)
C37 C36 C35 F14 -12.4(12)
O10 C36 C35 F15 44.4(9)
C37 C36 C35 F15 -136.7(7)
O10 C36 C35 F13 -70.5(8)
C37 C36 C35 F13 108.4(8)
O13 C48 C47 C46 -5.7(11)
C49 C48 C47 C46 172.0(6)
O14 C46 C47 C48 1.1(11)
C45 C46 C47 C48 -178.9(7)
O12 C41 C40 F21 -42.4(11)
C42 C41 C40 F21 140.6(9)
O12 C41 C40 F20 -162.9(8)
C42 C41 C40 F20 20.1(13)
O12 C41 C40 F19 75.1(10)
C42 C41 C40 F19 -101.9(10)
Gd1 O9 C38 C37 -17.9(13)
Gd1 O9 C38 C39 164.0(6)
C36 C37 C38 O9 -4.8(14)
C36 C37 C38 C39 173.3(8)
F16 C39 C38 O9 -177.0(9)
F17 C39 C38 O9 55.2(11)
F18 C39 C38 O9 -58.6(10)
F16 C39 C38 C37 4.7(14)
F17 C39 C38 C37 -123.2(9)
F18 C39 C38 C37 123.0(9)
O14 C46 C45 F25 34.1(12)
C47 C46 C45 F25 -145.9(10)
O14 C46 C45 F27 161.1(8)
C47 C46 C45 F27 -18.9(12)
O14 C46 C45 F26 -76.2(10)
C47 C46 C45 F26 103.8(9)
O1 N3 C12 C14 41.6(8)
C11 N3 C12 C14 -145.6(6)
O1 N3 C12 C15 -77.8(7)
C11 N3 C12 C15 95.0(6)
O1 N3 C12 C13 164.6(5)
C11 N3 C12 C13 -22.6(6)
N4 C13 C12 C14 141.9(6)
C16 C13 C12 C14 -100.4(7)
C17 C13 C12 C14 29.2(8)
N4 C13 C12 N3 23.1(5)
C16 C13 C12 N3 140.8(5)
C17 C13 C12 N3 -89.5(6)
N4 C13 C12 C15 -88.6(6)
C16 C13 C12 C15 29.1(7)
C17 C13 C12 C15 158.8(6)
Cu2 O8 C33 C32 -4.1(9)
Cu2 O8 C33 C34 172.5(4)
O8 C33 C32 C31 -3.9(11)
C34 C33 C32 C31 179.7(6)
O7 C31 C32 C33 4.4(10)
C30 C31 C32 C33 -177.8(6)
Cu1 O6 C28 C27 9.0(11)
Cu1 O6 C28 C29 -170.2(7)
C26 C27 C28 O6 -2.1(13)
C26 C27 C28 C29 177.1(8)
O8 C33 C34 F12 173.6(6)
C32 C33 C34 F12 -9.5(9)
O8 C33 C34 F10 52.2(8)
C32 C33 C34 F10 -130.9(7)
O8 C33 C34 F11 -66.1(8)
C32 C33 C34 F11 110.8(7)
O6 C28 C29 F6 52.2(14)
C27 C28 C29 F6 -127.1(12)
O6 C28 C29 F5 177.8(10)
C27 C28 C29 F5 -1.5(16)
O6 C28 C29 F4 -61.4(13)
C27 C28 C29 F4 119.4(10)
